data_4085239
loop_
_publ_author_name
'Himmelspach, Alexander'
'Warneke, Jonas'
'Sch\"afer, Marius'
'Hailmann, Michael'
'Finze, Maik'

_publ_section_title
;
 Salts of the Dianions [Hg(12-X-closo-1-CB11H10)2]2--(X = I, C\\tb CH,
 C\\tb CFc, C\\tb CSiiPr3): Synthesis and Spectroscopic and Structural
 Characterization
;
_journal_issue 2
_journal_name_full Organometallics
_journal_page_first 462
_journal_paper_doi 10.1021/om5009956
_journal_volume 34
_journal_year 2015
_chemical_formula_moiety 'C2 H20 B22 Hg I2, C4 H6 Cs2 N2'
_chemical_formula_sum 'C6 H26 B22 Cs2 Hg I2 N2'
_chemical_formula_weight 1084.32
_chemical_name_systematic
;
 ?
;
_space_group_IT_number 58
_space_group_name_Hall '-P 2 2n'
_symmetry_cell_setting orthorhombic
_symmetry_space_group_name_Hall '-P 2 2n'
_symmetry_space_group_name_H-M 'P n n m'
_atom_sites_solution_hydrogens geom
_atom_sites_solution_primary direct
_atom_sites_solution_secondary difmap
_audit_creation_method SHELXL-97
_cell_angle_alpha 90.00
_cell_angle_beta 90.00
_cell_angle_gamma 90.00
_cell_formula_units_Z 2
_cell_length_a 15.019(3)
_cell_length_b 10.127(2)
_cell_length_c 10.592(2)
_cell_measurement_reflns_used 1578
_cell_measurement_temperature 290(2)
_cell_measurement_theta_max 24.89
_cell_measurement_theta_min 2.89
_cell_volume 1611.0(5)
_computing_cell_refinement
;
CrysAlisPro, Oxford Diffraction Ltd.,
Version 1.171.33.52 (release 06-11-2009 CrysAlis171 .NET)
(compiled Nov  6 2009,16:24:50)
;
_computing_data_collection
;
CrysAlisPro, Oxford Diffraction Ltd.,
Version 1.171.33.52 (release 06-11-2009 CrysAlis171 .NET)
(compiled Nov  6 2009,16:24:50)
;
_computing_data_reduction
;
CrysAlisPro, Oxford Diffraction Ltd.,
Version 1.171.33.52 (release 06-11-2009 CrysAlis171 .NET)
(compiled Nov  6 2009,16:24:50)
;
_computing_molecular_graphics 'Diamond3.1 (Crystal Impact GbR, 2006)'
_computing_publication_material 'SHELXL-97 (Sheldrick, 1997)'
_computing_structure_refinement 'SHELXL-97 (Sheldrick, 1997)'
_computing_structure_solution 'SHELXS-97 (Sheldrick, 1990)'
_diffrn_ambient_temperature 290(2)
_diffrn_detector_area_resol_mean 16.2711
_diffrn_measured_fraction_theta_full 0.997
_diffrn_measured_fraction_theta_max 0.997
_diffrn_measurement_device_type 'Xcalibur, Eos'
_diffrn_measurement_method '\w scans'
_diffrn_radiation_monochromator graphite
_diffrn_radiation_source 'Enhance (Mo) X-ray Source'
_diffrn_radiation_type MoK\a
_diffrn_radiation_wavelength 0.71073
_diffrn_reflns_av_R_equivalents 0.0315
_diffrn_reflns_av_sigmaI/netI 0.0112
_diffrn_reflns_limit_h_max 18
_diffrn_reflns_limit_h_min -18
_diffrn_reflns_limit_k_max 12
_diffrn_reflns_limit_k_min -12
_diffrn_reflns_limit_l_max 13
_diffrn_reflns_limit_l_min -13
_diffrn_reflns_number 26243
_diffrn_reflns_theta_full 26.00
_diffrn_reflns_theta_max 26.00
_diffrn_reflns_theta_min 3.38
_exptl_absorpt_coefficient_mu 8.925
_exptl_absorpt_correction_T_max 0.895
_exptl_absorpt_correction_T_min 0.676
_exptl_absorpt_correction_type numerical
_exptl_absorpt_process_details 'X-RED 1.20 (Stoe & Cie, 1996)'
_exptl_crystal_colour colourless
_exptl_crystal_density_diffrn 2.235
_exptl_crystal_density_method 'not measured'
_exptl_crystal_description block
_exptl_crystal_F_000 964
_exptl_crystal_size_max 0.16
_exptl_crystal_size_mid 0.14
_exptl_crystal_size_min 0.11
_refine_diff_density_max 1.622
_refine_diff_density_min -1.308
_refine_diff_density_rms 0.112
_refine_ls_extinction_method none
_refine_ls_goodness_of_fit_ref 1.006
_refine_ls_hydrogen_treatment mixed
_refine_ls_matrix_type full
_refine_ls_number_parameters 95
_refine_ls_number_reflns 1674
_refine_ls_number_restraints 0
_refine_ls_restrained_S_all 1.006
_refine_ls_R_factor_all 0.0370
_refine_ls_R_factor_gt 0.0301
_refine_ls_shift/su_max 0.000
_refine_ls_shift/su_mean 0.000
_refine_ls_structure_factor_coef Fsqd
_refine_ls_weighting_details 'calc w=1/[\s^2^(Fo^2^)+(0.0597P)^2^+3.9715P] where P=(Fo^2^+2Fc^2^)/3'
_refine_ls_weighting_scheme calc
_refine_ls_wR_factor_gt 0.0933
_refine_ls_wR_factor_ref 0.0966
_reflns_number_gt 1380
_reflns_number_total 1679
_reflns_threshold_expression >2sigma(I)
_cod_data_source_file om5009956_si_001.cif
_cod_data_source_block Cs2[Hg(12-I-closo-1-CB11H10)2]_MeCN2
_cod_depositor_comments 'Adding full bibliography for 4085239--4085242.cif.'
_cod_original_cell_volume 1611.0(6)
_cod_database_code 4085239

loop_
_symmetry_equiv_pos_as_xyz
'x, y, z'
'-x, -y, z'
'-x+1/2, y+1/2, -z+1/2'
'x+1/2, -y+1/2, -z+1/2'
'-x, -y, -z'
'x, y, -z'
'x-1/2, -y-1/2, z-1/2'
'-x-1/2, y-1/2, z-1/2'

loop_
_atom_site_label
_atom_site_type_symbol
_atom_site_fract_x
_atom_site_fract_y
_atom_site_fract_z
_atom_site_U_iso_or_equiv
_atom_site_adp_type
_atom_site_occupancy
_atom_site_symmetry_multiplicity
_atom_site_calc_flag
_atom_site_refinement_flags
C3 C 0.2168(5) -0.1511(7) 0.0000 0.0415(16) Uani 1 2 d S
H3A H 0.1959 -0.1598 0.0852 0.062 Uiso 0.50 1 calc PR
H3B H 0.1996 -0.2275 -0.0477 0.062 Uiso 0.50 1 calc PR
H3C H 0.1912 -0.0736 -0.0375 0.062 Uiso 0.50 1 calc PR
B8 B 0.3673(6) 0.2455(9) 0.0000 0.0417(18) Uani 1 2 d S
H8 H 0.4247 0.1781 0.0000 0.054 Uiso 1 2 calc SR
N1 N 0.3875(5) -0.1247(9) 0.0000 0.069(2) Uani 1 2 d S
B6 B 0.1947(6) 0.4569(8) 0.0000 0.0430(19) Uani 1 2 d S
H6 H 0.1382 0.5260 0.0000 0.056 Uiso 1 2 calc SR
C2 C 0.3130(6) -0.1395(8) 0.0000 0.0519(19) Uani 1 2 d S
B7 B 0.3392(4) 0.3391(6) 0.1352(6) 0.0437(13) Uani 1 1 d .
H7 H 0.3782 0.3321 0.2229 0.057 Uiso 1 1 calc R
Hg1 Hg 0.5000 0.5000 0.0000 0.04838(17) Uani 1 4 d S
I1 I 0.04538(4) 0.20008(7) 0.0000 0.0782(3) Uani 1 2 d S
B12 B 0.1800(5) 0.2836(8) 0.0000 0.0414(18) Uani 1 2 d S
C1 C 0.3749(5) 0.4146(7) 0.0000 0.0396(15) Uani 1 2 d S
B2 B 0.2935(4) 0.4910(6) 0.0839(6) 0.0445(14) Uani 1 1 d .
H2 H 0.3026 0.5825 0.1384 0.058 Uiso 1 1 calc R
B4 B 0.2229(4) 0.3621(6) 0.1363(6) 0.0414(13) Uani 1 1 d .
H4 H 0.1848 0.3693 0.2248 0.054 Uiso 1 1 calc R
B5 B 0.2686(4) 0.2092(6) 0.0838(6) 0.0429(13) Uani 1 1 d .
H5 H 0.2603 0.1174 0.1381 0.056 Uiso 1 1 calc R
Cs1 Cs 0.5000 0.0000 0.23589(6) 0.0766(2) Uani 1 2 d S

loop_
_atom_site_aniso_label
_atom_site_aniso_U_11
_atom_site_aniso_U_22
_atom_site_aniso_U_33
_atom_site_aniso_U_23
_atom_site_aniso_U_13
_atom_site_aniso_U_12
C3 0.036(4) 0.045(4) 0.043(4) 0.000 0.000 -0.012(3)
B8 0.034(4) 0.053(4) 0.038(4) 0.000 0.000 0.005(4)
N1 0.049(4) 0.088(6) 0.068(5) 0.000 0.000 -0.005(4)
B6 0.035(4) 0.042(4) 0.052(5) 0.000 0.000 0.000(4)
C2 0.057(5) 0.056(5) 0.043(4) 0.000 0.000 -0.001(4)
B7 0.033(3) 0.064(3) 0.034(3) 0.002(3) 0.001(2) -0.003(3)
Hg1 0.0304(2) 0.0733(3) 0.0414(3) 0.000 0.000 -0.01631(18)
I1 0.0388(3) 0.0827(5) 0.1132(6) 0.000 0.000 -0.0230(3)
B12 0.031(4) 0.043(4) 0.050(5) 0.000 0.000 -0.005(3)
C1 0.029(3) 0.055(4) 0.034(4) 0.000 0.000 -0.009(3)
B2 0.042(3) 0.050(3) 0.042(3) -0.008(3) 0.001(3) -0.007(2)
B4 0.033(3) 0.054(3) 0.038(3) -0.002(3) 0.005(2) -0.001(2)
B5 0.037(3) 0.048(3) 0.044(3) 0.006(3) 0.000(3) 0.000(2)
Cs1 0.0666(4) 0.1116(5) 0.0518(4) 0.000 0.000 -0.0373(3)

loop_
_atom_type_symbol
_atom_type_description
_atom_type_scat_dispersion_real
_atom_type_scat_dispersion_imag
_atom_type_scat_source
C C 0.0033 0.0016 'International Tables Vol C Tables 4.2.6.8 and 6.1.1.4'
H H 0.0000 0.0000 'International Tables Vol C Tables 4.2.6.8 and 6.1.1.4'
B B 0.0013 0.0007 'International Tables Vol C Tables 4.2.6.8 and 6.1.1.4'
I I -0.4742 1.8119 'International Tables Vol C Tables 4.2.6.8 and 6.1.1.4'
Cs Cs -0.3680 2.1192 'International Tables Vol C Tables 4.2.6.8 and 6.1.1.4'
Hg Hg -2.3894 9.2266 'International Tables Vol C Tables 4.2.6.8 and 6.1.1.4'
N N 0.0061 0.0033 'International Tables Vol C Tables 4.2.6.8 and 6.1.1.4'

loop_
_geom_angle_atom_site_label_1
_geom_angle_atom_site_label_2
_geom_angle_atom_site_label_3
_geom_angle
_geom_angle_site_symmetry_1
_geom_angle_site_symmetry_3
C1 B8 B5 105.2(5) . 6
C1 B8 B5 105.2(5) . .
B5 B8 B5 60.3(5) 6 .
C1 B8 B7 58.7(3) . .
B5 B8 B7 108.5(5) 6 .
B5 B8 B7 60.3(3) . .
C1 B8 B7 58.7(3) . 6
B5 B8 B7 60.3(3) 6 6
B5 B8 B7 108.5(5) . 6
B7 B8 B7 108.1(6) . 6
C2 N1 Cs1 124.3(3) . .
C2 N1 Cs1 124.3(3) . 5_655
Cs1 N1 Cs1 99.7(2) . 5_655
B2 B6 B2 60.5(5) . 6
B2 B6 B12 107.4(5) . .
B2 B6 B12 107.4(5) 6 .
B2 B6 B4 59.9(3) . .
B2 B6 B4 108.3(5) 6 .
B12 B6 B4 59.7(3) . .
B2 B6 B4 108.3(5) . 6
B2 B6 B4 59.9(3) 6 6
B12 B6 B4 59.7(3) . 6
B4 B6 B4 108.0(6) . 6
N1 C2 C3 177.0(10) . .
C1 B7 B4 104.9(4) . .
C1 B7 B8 59.1(4) . .
B4 B7 B8 108.2(5) . .
C1 B7 B2 58.4(4) . .
B4 B7 B2 60.2(3) . .
B8 B7 B2 108.0(4) . .
C1 B7 B5 105.2(4) . .
B4 B7 B5 60.5(3) . .
B8 B7 B5 59.8(4) . .
B2 B7 B5 108.6(4) . .
C1 Hg1 C1 180.0 5_665 .
B12 I1 Cs1 82.54(16) . 3
B12 I1 Cs1 82.54(16) . 7_565
Cs1 I1 Cs1 83.89(2) 3 7_565
B5 B12 B5 60.3(5) . 6
B5 B12 B6 109.2(5) . .
B5 B12 B6 109.2(5) 6 .
B5 B12 B4 60.5(3) . .
B5 B12 B4 109.1(5) 6 .
B6 B12 B4 60.6(3) . .
B5 B12 B4 109.1(5) . 6
B5 B12 B4 60.5(3) 6 6
B6 B12 B4 60.6(3) . 6
B4 B12 B4 109.4(6) . 6
B5 B12 I1 122.0(4) . .
B5 B12 I1 122.0(4) 6 .
B6 B12 I1 119.8(5) . .
B4 B12 I1 120.6(3) . .
B4 B12 I1 120.6(3) 6 .
B2 C1 B2 63.2(5) 6 .
B2 C1 B7 62.6(3) 6 6
B2 C1 B7 114.6(5) . 6
B2 C1 B7 114.6(5) 6 .
B2 C1 B7 62.6(3) . .
B7 C1 B7 113.8(6) 6 .
B2 C1 B8 114.0(4) 6 .
B2 C1 B8 114.0(4) . .
B7 C1 B8 62.2(3) 6 .
B7 C1 B8 62.2(3) . .
B2 C1 Hg1 117.6(4) 6 .
B2 C1 Hg1 117.6(4) . .
B7 C1 Hg1 118.1(3) 6 .
B7 C1 Hg1 118.1(3) . .
B8 C1 Hg1 118.5(5) . .
C1 B2 B6 104.6(4) . .
C1 B2 B7 59.0(3) . .
B6 B2 B7 108.1(5) . .
C1 B2 B4 105.0(4) . .
B6 B2 B4 60.6(4) . .
B7 B2 B4 59.7(3) . .
C1 B2 B2 58.4(3) . 6
B6 B2 B2 59.7(3) . 6
B7 B2 B2 107.9(3) . 6
B4 B2 B2 108.3(3) . 6
B7 B4 B12 107.2(4) . .
B7 B4 B2 60.1(4) . .
B12 B4 B2 107.1(4) . .
B7 B4 B5 60.1(3) . .
B12 B4 B5 59.7(4) . .
B2 B4 B5 108.2(4) . .
B7 B4 B6 107.5(5) . .
B12 B4 B6 59.7(4) . .
B2 B4 B6 59.5(4) . .
B5 B4 B6 107.8(4) . .
B7 B4 Cs1 155.1(3) . 3
B12 B4 Cs1 97.6(3) . 3
B2 B4 Cs1 111.2(3) . 3
B5 B4 Cs1 139.1(3) . 3
B6 B4 Cs1 83.3(3) . 3
B8 B5 B12 106.9(4) . .
B8 B5 B7 59.9(4) . .
B12 B5 B7 106.7(4) . .
B8 B5 B5 59.8(3) . 6
B12 B5 B5 59.8(3) . 6
B7 B5 B5 107.9(3) . 6
B8 B5 B4 107.4(5) . .
B12 B5 B4 59.8(3) . .
B7 B5 B4 59.4(3) . .
B5 B5 B4 108.2(3) 6 .
N1 Cs1 N1 80.3(2) . 5_655
N1 Cs1 B4 71.42(14) . 3_545
N1 Cs1 B4 148.56(15) 5_655 3_545
N1 Cs1 B4 148.56(15) . 4
N1 Cs1 B4 71.42(14) 5_655 4
B4 Cs1 B4 139.06(18) 3_545 4
N1 Cs1 I1 151.06(15) . 7_666
N1 Cs1 I1 98.42(13) 5_655 7_666
B4 Cs1 I1 99.72(9) 3_545 7_666
B4 Cs1 I1 50.48(9) 4 7_666
N1 Cs1 I1 98.42(13) . 3_545
N1 Cs1 I1 151.06(15) 5_655 3_545
B4 Cs1 I1 50.48(9) 3_545 3_545
B4 Cs1 I1 99.72(9) 4 3_545
I1 Cs1 I1 96.11(2) 7_666 3_545
N1 Cs1 Cs1 40.16(11) . 5_655
N1 Cs1 Cs1 40.16(11) 5_655 5_655
B4 Cs1 Cs1 110.47(9) 3_545 5_655
B4 Cs1 Cs1 110.47(9) 4 5_655
I1 Cs1 Cs1 131.946(12) 7_666 5_655
I1 Cs1 Cs1 131.946(12) 3_545 5_655
N1 Cs1 Cs1 139.84(11) . 5_656
N1 Cs1 Cs1 139.84(11) 5_655 5_656
B4 Cs1 Cs1 69.53(9) 3_545 5_656
B4 Cs1 Cs1 69.53(9) 4 5_656
I1 Cs1 Cs1 48.054(12) 7_666 5_656
I1 Cs1 Cs1 48.054(12) 3_545 5_656
Cs1 Cs1 Cs1 180.0 5_655 5_656

loop_
_geom_bond_atom_site_label_1
_geom_bond_atom_site_label_2
_geom_bond_distance
_geom_bond_site_symmetry_2
C3 C2 1.449(11) .
B8 C1 1.716(11) .
B8 B5 1.767(10) 6
B8 B5 1.767(10) .
B8 B7 1.769(8) .
B8 B7 1.769(8) 6
N1 C2 1.129(11) .
N1 Cs1 3.269(5) .
N1 Cs1 3.269(5) 5_655
B6 B2 1.764(10) .
B6 B2 1.764(10) 6
B6 B12 1.768(12) .
B6 B4 1.784(8) .
B6 B4 1.784(8) 6
B7 C1 1.710(7) .
B7 B4 1.762(8) .
B7 B2 1.770(9) .
B7 B5 1.775(9) .
Hg1 C1 2.069(7) 5_665
Hg1 C1 2.069(7) .
I1 B12 2.192(8) .
I1 Cs1 4.1851(9) 3
I1 Cs1 4.1851(9) 7_565
B12 B5 1.768(9) .
B12 B5 1.768(9) 6
B12 B4 1.769(7) .
B12 B4 1.769(7) 6
C1 B2 1.698(9) 6
C1 B2 1.698(9) .
C1 B7 1.710(7) 6
B2 B4 1.771(8) .
B2 B2 1.778(13) 6
B4 B5 1.783(8) .
B4 Cs1 3.871(6) 3
B5 B5 1.776(13) 6
Cs1 N1 3.269(5) 5_655
Cs1 B4 3.871(6) 3_545
Cs1 B4 3.871(6) 4
Cs1 I1 4.1851(9) 7_666
Cs1 I1 4.1851(9) 3_545
Cs1 Cs1 4.9971(17) 5_655
Cs1 Cs1 5.5949(18) 5_656
